data_2003548
loop_
_publ_author_name
'Parvez, M.'
'Primak, A.'
'Clark, P. D.'

_publ_section_title
;
 <i>trans</i>-Dichlorobis(7-thiabicyclo[2.2.1]heptane)palladium(II) and
 <i>trans</i>-Dichlorobis(7-thiabicyclo[2.2.1]heptane)platinum(II)
;
_journal_issue 6
_journal_name_full 'Acta Crystallographica Section C'
_journal_page_first 1099
_journal_page_last 1102
_journal_paper_doi 10.1107/S0108270194014861
_journal_volume 51
_journal_year 1995
_chemical_formula_sum 'C12 H20 Cl2 Pt S2'
_chemical_formula_weight 494.41
_space_group_IT_number 14
_symmetry_cell_setting monoclinic
_symmetry_space_group_name_Hall '-P 2yn'
_symmetry_space_group_name_H-M 'P 1 21/n 1'
_atom_type_scat_source IntTabIV
_cell_angle_alpha 90
_cell_angle_beta 94.94(1)
_cell_angle_gamma 90
_cell_formula_units_Z 2
_cell_length_a 7.934(3)
_cell_length_b 11.759(3)
_cell_length_c 8.256(2)
_cell_measurement_reflns_used 25
_cell_measurement_temperature 295(1)
_cell_measurement_theta_max 15
_cell_measurement_theta_min 10
_cell_volume 767.4(4)
_diffrn_measurement_device 'Enraf-Nonius CAD-4'
_diffrn_measurement_method \w/2\q
_diffrn_radiation_type MoK\a
_diffrn_radiation_wavelength 0.71073
_diffrn_reflns_av_R_equivalents 0.013
_diffrn_reflns_limit_h_max 10
_diffrn_reflns_limit_h_min 0
_diffrn_reflns_limit_k_max 14
_diffrn_reflns_limit_k_min 0
_diffrn_reflns_limit_l_max 10
_diffrn_reflns_limit_l_min -10
_diffrn_reflns_number 1880
_diffrn_reflns_theta_max 27
_diffrn_standards_decay_% 0
_diffrn_standards_interval_count 200
_diffrn_standards_interval_time 120
_diffrn_standards_number 3
_exptl_absorpt_coefficient_mu 9.703
_exptl_absorpt_correction_T_max 1.0
_exptl_absorpt_correction_T_min 0.809
_exptl_absorpt_correction_type 'DIFABS (Walker & Stuart, 1983)'
_exptl_crystal_colour 'lemon yellow'
_exptl_crystal_density_diffrn 2.140
_exptl_crystal_description prismatic
_exptl_crystal_size_max 0.20
_exptl_crystal_size_mid 0.16
_exptl_crystal_size_min 0.13
_refine_diff_density_max 0.80
_refine_diff_density_min -1.45
_refine_ls_extinction_coef 2.574E-6
_refine_ls_extinction_method secondary
_refine_ls_goodness_of_fit_obs 3.63
_refine_ls_hydrogen_treatment 'H atoms riding with C---H = 0.95\%A'
_refine_ls_number_parameters 80
_refine_ls_number_reflns 1351
_refine_ls_R_factor_obs 0.035
_refine_ls_shift/esd_max 0.00
_refine_ls_structure_factor_coef F
_refine_ls_weighting_details 'w = 1/\s^2^(F)'
_refine_ls_weighting_scheme calc
_refine_ls_wR_factor_obs 0.050
_reflns_number_observed 1351
_reflns_number_total 1759
_reflns_observed_criterion I>3\s(I)
_cod_data_source_file fg1033.cif
_cod_data_source_block 2
_cod_depositor_comments
;
The following automatic conversions were performed:

'_refine_ls_weighting_scheme' value 'w = 1/\s^2^(F)' was changed to
'calc'. New tag '_refine_ls_weighting_details' was created. The value
of the new tag was set to 'w = 1/\s^2^(F)'.

Automatic conversion script
Id: cif_fix_values 3143 2015-03-26 13:38:13Z robertas 
;
_cod_original_cell_volume 767.4(3)
_cod_original_sg_symbol_H-M 'P 21/n'
_cod_database_code 2003548

loop_
_symmetry_equiv_pos_as_xyz
x,y,z
1/2+x,1/2-y,1/2+z
-x,-y,-z
1/2-x,1/2+y,1/2-z

loop_
_atom_site_aniso_label
_atom_site_aniso_U_11
_atom_site_aniso_U_12
_atom_site_aniso_U_13
_atom_site_aniso_U_22
_atom_site_aniso_U_23
_atom_site_aniso_U_33
Pt(1) 0.0227(3) -0.0002(1) 0.0072(2) 0.0188(3) -0.0024(1) 0.0340(3)
Cl(1) 0.029(1) 0.0021(9) 0.0006(9) 0.061(1) -0.014(1) 0.054(1)
S(1) 0.043(1) -0.0040(8) 0.0184(9) 0.0222(8) -0.0011(8) 0.046(1)
C(1) 0.022(4) 0.011(3) 0.001(4) 0.069(6) -0.029(4) 0.057(5)
C(2) 0.081(6) 0.031(4) 0.011(5) 0.036(4) 0.001(4) 0.049(5)
C(3) 0.059(5) -0.008(3) 0.015(4) 0.026(4) -0.009(3) 0.056(5)
C(4) 0.036(4) 0.003(3) 0.004(3) 0.043(4) -0.012(3) 0.034(4)
C(5) 0.062(6) 0.009(4) 0.011(4) 0.054(5) -0.007(4) 0.037(5)
C(6) 0.054(6) -0.006(5) 0.040(6) 0.079(7) -0.031(6) 0.078(7)

loop_
_atom_site_label
_atom_site_fract_x
_atom_site_fract_y
_atom_site_fract_z
_atom_site_B_iso_or_equiv
Pt(1) 0 0 0 1.96(1)
Cl(1) 0.2563(3) 0.0228(2) 0.1491(3) 3.82(5)
S(1) 0.1400(3) -0.0297(2) -0.2270(2) 2.86(4)
C(1) 0.3077(9) -0.1367(7) -0.1855(10) 3.9(2)
C(2) 0.2128(13) -0.2371(7) -0.1270(10) 4.4(2)
C(3) 0.0483(11) -0.2442(6) -0.2345(11) 3.7(2)
C(4) 0.0508(9) -0.1458(6) -0.3523(9) 3.0(2)
C(5) 0.1873(11) -0.1635(7) -0.4675(10) 4.0(2)
C(6) 0.3542(12) -0.1572(9) -0.3607(13) 5.4(3)
H(1) 0.3992 -0.1121 -0.1118 4.4219
H(2) 0.2767 -0.3047 -0.1364 4.9720
H(3) 0.1903 -0.2266 -0.0167 4.9720
H(4) 0.0415 -0.3144 -0.2918 4.1162
H(5) -0.0456 -0.2377 -0.1709 4.1162
H(6) -0.0572 -0.1288 -0.4060 3.3018
H(7) 0.1752 -0.2358 -0.5189 4.5283
H(8) 0.1824 -0.1057 -0.5482 4.5283
H(9) 0.4217 -0.0962 -0.3946 6.1356
H(10) 0.4153 -0.2265 -0.3664 6.1356

loop_
_geom_angle_atom_site_label_1
_geom_angle_atom_site_label_2
_geom_angle_atom_site_label_3
_geom_angle_site_symmetry_3
_geom_angle
_geom_angle_publ_flag
Cl(1) Pt(1) Cl(1) 3 180.0 yes
Cl(1) Pt(1) S(1) . 89.25(8) yes
Pt(1) S(1) C(1) . 110.3(3) yes
C(1) S(1) C(4) . 80.4(3) yes
S(1) C(1) C(6) . 99.2(6) no
C(1) C(2) C(3) . 106.6(7) no
S(1) C(4) C(3) . 103.6(5) no
C(3) C(4) C(5) . 110.4(6) no
C(1) C(6) C(5) . 106.4(6) no
S(1) Pt(1) S(1) 3 180.0 yes
Cl(1) Pt(1) S(1) 3 89.25(8) no
Pt(1) S(1) C(4) . 112.9(2) yes
S(1) C(1) C(2) . 102.9(5) no
C(2) C(1) C(6) . 110.2(7) no
C(2) C(3) C(4) . 106.0(6) no
C(1) C(4) C(5) . 101.3(5) no
C(4) C(5) C(6) . 105.2(7) no

loop_
_geom_bond_atom_site_label_1
_geom_bond_atom_site_label_2
_geom_bond_distance
_geom_bond_publ_flag
Pt(1) Cl(1) 2.300(2) yes
S(1) C(1) 1.841(8) yes
C(1) C(2) 1.500(10) no
C(2) C(3) 1.520(10) no
C(4) C(5) 1.520(10) no
Pt(1) S(1) 2.286(2) yes
S(1) C(4) 1.819(7) yes
C(1) C(6) 1.540(10) no
C(3) C(4) 1.510(10) no
C(5) C(6) 1.530(10) no
C(1) H(1) 0.95 no
C(2) H(3) 0.95 no
C(3) H(5) 0.95 no
C(5) H(7) 0.95 no
C(6) H(9) 0.95 no
C(2) H(2) 0.95 no
C(3) H(4) 0.95 no
C(4) H(6) 0.95 no
C(5) H(8) 0.95 no
C(6) H(10) 0.95 no
